data_4064678
loop_
_publ_author_name
'Bandrowsky, Teresa L.'
'Carroll, James B.'
'Braddock-Wilking, Janet'

_publ_section_title
;
 Synthesis, Characterization, and Crystal Structures of
 1,1-Disubstituted-2,3,4,5-tetraphenylgermoles That Exhibit
 Aggregation-Induced Emission
;
_journal_issue 13
_journal_name_full Organometallics
_journal_page_first 3559
_journal_paper_doi 10.1021/om200259n
_journal_volume 30
_journal_year 2011
_chemical_formula_moiety 'C42 H28 Ge1 N2'
_chemical_formula_sum 'C42 H28 Ge N2'
_chemical_formula_weight 633.29
_space_group_IT_number 14
_symmetry_cell_setting monoclinic
_symmetry_space_group_name_Hall '-P 2yn'
_symmetry_space_group_name_H-M 'P 1 21/n 1'
_atom_sites_solution_hydrogens geom
_atom_sites_solution_primary direct
_cell_angle_alpha 90
_cell_angle_beta 103.101(3)
_cell_angle_gamma 90
_cell_formula_units_Z 4
_cell_length_a 9.5710(6)
_cell_length_b 18.1502(10)
_cell_length_c 18.6543(10)
_cell_measurement_reflns_used 0
_cell_measurement_temperature 293
_cell_measurement_theta_max 0
_cell_measurement_theta_min 0
_cell_volume 3156.2(3)
_computing_cell_refinement 'USER DEFINED CELL REFINEMENT'
_computing_data_collection 'USER DEFINED DATA COLLECTION'
_computing_data_reduction 'USER DEFINED DATA REDUCTION'
_computing_molecular_graphics 'CAMERON (Watkin et al., 1996)'
_computing_publication_material 'CRYSTALS (Betteridge et al., 2003)'
_computing_structure_refinement 'CRYSTALS (Betteridge et al., 2003)'
_computing_structure_solution 'SHELXS 86 (Sheldrick, 1986)'
_diffrn_ambient_temperature 293
_diffrn_measured_fraction_theta_full 1.000
_diffrn_measured_fraction_theta_max 0.994
_diffrn_measurement_device Unknown
_diffrn_measurement_device_type Area
_diffrn_measurement_method \w/2\q
_diffrn_radiation_monochromator graphite
_diffrn_radiation_type 'Mo K\a'
_diffrn_radiation_wavelength 0.71073
_diffrn_reflns_av_R_equivalents 0.045
_diffrn_reflns_limit_h_max 14
_diffrn_reflns_limit_h_min -13
_diffrn_reflns_limit_k_max 27
_diffrn_reflns_limit_k_min -27
_diffrn_reflns_limit_l_max 27
_diffrn_reflns_limit_l_min -27
_diffrn_reflns_number 59967
_diffrn_reflns_theta_full 31.592
_diffrn_reflns_theta_max 32.237
_diffrn_reflns_theta_min 1.586
_diffrn_standards_number 0
_exptl_absorpt_coefficient_mu 1.004
_exptl_absorpt_correction_T_max 0.7464
_exptl_absorpt_correction_T_min 0.6820
_exptl_absorpt_correction_type numerical
_exptl_crystal_colour Yellow
_exptl_crystal_density_diffrn 1.333
_exptl_crystal_density_method 'not measured'
_exptl_crystal_description Rectangular
_exptl_crystal_F_000 1304
_exptl_crystal_size_max 0.327
_exptl_crystal_size_mid 0.260
_exptl_crystal_size_min 0.221
_refine_diff_density_max 0.70
_refine_diff_density_min -0.78
_refine_ls_extinction_method None
_refine_ls_goodness_of_fit_ref 0.9294
_refine_ls_hydrogen_treatment constr
_refine_ls_matrix_type full
_refine_ls_number_parameters 406
_refine_ls_number_reflns 11094
_refine_ls_number_restraints 0
_refine_ls_R_factor_all 0.0544
_refine_ls_R_factor_gt 0.0371
_refine_ls_shift/su_max 0.0004783
_refine_ls_shift/su_mean 9.4894724
_refine_ls_structure_factor_coef Fsqd
_refine_ls_weighting_details
;
 Method= Modified Sheldrick 
 w=1/[\s^2^(F^2^) + ( 0.04P)^2^ + 2.04P] 
 ,where P=(max(Fo^2^,0) + 2Fc^2^)/3 
;
_refine_ls_weighting_scheme calc
_refine_ls_wR_factor_all 0.0918
_refine_ls_wR_factor_gt 0.0842
_refine_ls_wR_factor_ref 0.0918
_reflns_limit_h_max 13
_reflns_limit_h_min -14
_reflns_limit_k_max 27
_reflns_limit_k_min 0
_reflns_limit_l_max 27
_reflns_limit_l_min 0
_reflns_number_gt 8609
_reflns_number_total 11119
_reflns_threshold_expression I>2.0\s(I)
_oxford_diffrn_Wilson_B_factor 0.00
_oxford_diffrn_Wilson_scale 0.00
_oxford_refine_ls_r_factor_ref 0.0544
_oxford_refine_ls_scale 0.3723(2)
_oxford_reflns_number_all 11094
_oxford_reflns_threshold_expression_ref I>-3.0\s(I)
_cod_data_source_file om200259n_si_013.cif
_cod_data_source_block 1
_cod_original_sg_symbol_H-M 'P 1 21/n 1 '
_cod_original_formula_sum 'C42 H28 Ge1 N2'
_cod_database_code 4064678

loop_
_symmetry_equiv_pos_as_xyz
x,y,z
-x,-y,-z
-x+1/2,y+1/2,-z+1/2
x+1/2,-y+1/2,z+1/2

loop_
_atom_site_label
_atom_site_type_symbol
_atom_site_fract_x
_atom_site_fract_y
_atom_site_fract_z
_atom_site_U_iso_or_equiv
_atom_site_occupancy
_atom_site_adp_type
_atom_site_refinement_flags_posn
Ge1 Ge 0.480115(16) 0.244654(8) 0.128828(8) 0.0136 1.0000 Uani .
C2 C 0.39852(16) 0.15747(8) 0.15707(8) 0.0171 1.0000 Uani .
C3 C 0.35443(16) 0.10001(8) 0.17532(8) 0.0164 1.0000 Uani .
C4 C 0.30283(15) 0.02970(8) 0.19294(8) 0.0151 1.0000 Uani .
C5 C 0.21578(17) 0.02095(9) 0.24319(8) 0.0194 1.0000 Uani .
C6 C 0.16488(17) -0.04787(10) 0.25394(9) 0.0241 1.0000 Uani .
C7 C 0.2039(2) -0.10651(10) 0.21569(10) 0.0288 1.0000 Uani .
N8 N 0.28973(18) -0.10049(8) 0.16809(9) 0.0313 1.0000 Uani .
C9 C 0.33722(18) -0.03284(9) 0.15716(9) 0.0212 1.0000 Uani .
C10 C 0.35912(15) 0.31161(8) 0.06076(8) 0.0154 1.0000 Uani .
C11 C 0.42405(15) 0.32083(7) 0.00395(7) 0.0139 1.0000 Uani .
C12 C 0.55717(15) 0.27640(8) 0.00408(8) 0.0143 1.0000 Uani .
C13 C 0.60446(15) 0.22998(8) 0.06179(8) 0.0150 1.0000 Uani .
C14 C 0.71902(15) 0.17444(8) 0.07270(8) 0.0159 1.0000 Uani .
C15 C 0.75581(17) 0.13700(8) 0.01397(8) 0.0191 1.0000 Uani .
C16 C 0.85921(18) 0.08211(9) 0.02694(9) 0.0232 1.0000 Uani .
C17 C 0.92839(18) 0.06303(10) 0.09835(9) 0.0257 1.0000 Uani .
C18 C 0.89224(19) 0.09949(11) 0.15698(9) 0.0290 1.0000 Uani .
C19 C 0.78840(18) 0.15438(10) 0.14428(9) 0.0245 1.0000 Uani .
C20 C 0.63492(16) 0.28705(8) -0.05570(8) 0.0164 1.0000 Uani .
C21 C 0.5719(2) 0.27508(9) -0.12970(8) 0.0224 1.0000 Uani .
C22 C 0.6529(2) 0.28437(10) -0.18243(10) 0.0331 1.0000 Uani .
C23 C 0.7949(2) 0.30567(10) -0.16218(12) 0.0367 1.0000 Uani .
C24 C 0.8571(2) 0.31918(10) -0.08893(12) 0.0347 1.0000 Uani .
C25 C 0.77781(18) 0.30971(9) -0.03624(10) 0.0248 1.0000 Uani .
C26 C 0.37090(16) 0.37147(8) -0.05930(8) 0.0154 1.0000 Uani .
C27 C 0.24193(17) 0.35714(9) -0.10937(8) 0.0216 1.0000 Uani .
C28 C 0.1952(2) 0.40369(11) -0.16942(9) 0.0311 1.0000 Uani .
C29 C 0.2748(2) 0.46452(11) -0.17927(10) 0.0353 1.0000 Uani .
C30 C 0.4021(2) 0.47939(10) -0.12935(11) 0.0343 1.0000 Uani .
C31 C 0.45098(19) 0.43282(9) -0.07004(10) 0.0244 1.0000 Uani .
C32 C 0.23312(16) 0.34944(8) 0.07678(8) 0.0175 1.0000 Uani .
C33 C 0.20275(18) 0.42394(9) 0.06019(9) 0.0229 1.0000 Uani .
C34 C 0.0887(2) 0.45840(10) 0.08115(9) 0.0287 1.0000 Uani .
C35 C 0.00217(19) 0.41969(11) 0.11780(10) 0.0307 1.0000 Uani .
C36 C 0.02936(18) 0.34591(11) 0.13405(9) 0.0281 1.0000 Uani .
C37 C 0.14471(17) 0.31124(9) 0.11416(8) 0.0213 1.0000 Uani .
C38 C 0.57097(17) 0.29191(8) 0.21830(8) 0.0186 1.0000 Uani .
C39 C 0.62878(17) 0.31923(8) 0.27623(8) 0.0188 1.0000 Uani .
C40 C 0.69705(16) 0.35150(8) 0.34585(8) 0.0177 1.0000 Uani .
C41 C 0.63834(17) 0.34584(9) 0.40749(8) 0.0202 1.0000 Uani .
C42 C 0.71231(18) 0.37670(9) 0.47304(8) 0.0226 1.0000 Uani .
C43 C 0.84091(18) 0.41245(10) 0.47484(9) 0.0243 1.0000 Uani .
N44 N 0.89833(15) 0.41926(8) 0.41646(8) 0.0257 1.0000 Uani .
C45 C 0.82721(17) 0.38880(9) 0.35355(9) 0.0219 1.0000 Uani .
H51 H 0.1918 0.0622 0.2694 0.0234 1.0000 Uiso R
H61 H 0.1044 -0.0552 0.2872 0.0288 1.0000 Uiso R
H71 H 0.1676 -0.1539 0.2230 0.0339 1.0000 Uiso R
H91 H 0.3967 -0.0273 0.1231 0.0251 1.0000 Uiso R
H151 H 0.7094 0.1493 -0.0351 0.0225 1.0000 Uiso R
H161 H 0.8830 0.0573 -0.0135 0.0278 1.0000 Uiso R
H171 H 0.9998 0.0257 0.1068 0.0307 1.0000 Uiso R
H181 H 0.9386 0.0867 0.2060 0.0343 1.0000 Uiso R
H191 H 0.7640 0.1787 0.1849 0.0296 1.0000 Uiso R
H211 H 0.4739 0.2610 -0.1441 0.0267 1.0000 Uiso R
H221 H 0.6100 0.2757 -0.2328 0.0398 1.0000 Uiso R
H231 H 0.8498 0.3108 -0.1984 0.0441 1.0000 Uiso R
H241 H 0.9539 0.3354 -0.0749 0.0417 1.0000 Uiso R
H251 H 0.8212 0.3185 0.0141 0.0295 1.0000 Uiso R
H271 H 0.1857 0.3157 -0.1027 0.0261 1.0000 Uiso R
H281 H 0.1079 0.3935 -0.2039 0.0373 1.0000 Uiso R
H291 H 0.2425 0.4961 -0.2203 0.0422 1.0000 Uiso R
H301 H 0.4563 0.5218 -0.1356 0.0411 1.0000 Uiso R
H311 H 0.5395 0.4428 -0.0365 0.0294 1.0000 Uiso R
H331 H 0.2607 0.4511 0.0344 0.0273 1.0000 Uiso R
H341 H 0.0698 0.5090 0.0701 0.0343 1.0000 Uiso R
H351 H -0.0756 0.4437 0.1320 0.0359 1.0000 Uiso R
H361 H -0.0310 0.3188 0.1585 0.0331 1.0000 Uiso R
H371 H 0.1643 0.2609 0.1264 0.0253 1.0000 Uiso R
H411 H 0.5493 0.3215 0.4046 0.0240 1.0000 Uiso R
H421 H 0.6757 0.3732 0.5162 0.0270 1.0000 Uiso R
H431 H 0.8905 0.4334 0.5201 0.0295 1.0000 Uiso R
H451 H 0.8676 0.3927 0.3116 0.0265 1.0000 Uiso R

loop_
_atom_site_aniso_label
_atom_site_aniso_U_11
_atom_site_aniso_U_22
_atom_site_aniso_U_33
_atom_site_aniso_U_23
_atom_site_aniso_U_13
_atom_site_aniso_U_12
Ge1 0.01609(7) 0.01488(7) 0.01071(7) 0.00077(5) 0.00507(5) 0.00172(6)
C2 0.0198(7) 0.0192(6) 0.0130(6) 0.0008(5) 0.0052(5) 0.0023(5)
C3 0.0166(6) 0.0202(7) 0.0123(6) -0.0010(5) 0.0030(5) 0.0030(5)
C4 0.0146(6) 0.0173(6) 0.0128(6) 0.0019(5) 0.0017(5) 0.0008(5)
C5 0.0203(7) 0.0223(7) 0.0164(6) -0.0010(5) 0.0058(5) 0.0011(6)
C6 0.0207(7) 0.0336(9) 0.0184(7) 0.0071(6) 0.0052(6) -0.0064(6)
C7 0.0320(9) 0.0244(8) 0.0268(8) 0.0090(6) -0.0001(7) -0.0092(7)
N8 0.0433(9) 0.0207(7) 0.0318(8) 0.0025(6) 0.0127(7) -0.0017(6)
C9 0.0268(8) 0.0194(7) 0.0204(7) 0.0025(5) 0.0117(6) 0.0017(6)
C10 0.0168(6) 0.0146(6) 0.0149(6) 0.0000(5) 0.0042(5) 0.0007(5)
C11 0.0151(6) 0.0130(6) 0.0133(6) -0.0006(5) 0.0026(5) -0.0008(5)
C12 0.0159(6) 0.0152(6) 0.0124(6) -0.0014(5) 0.0043(5) -0.0010(5)
C13 0.0145(6) 0.0178(6) 0.0135(6) -0.0007(5) 0.0048(5) 0.0008(5)
C14 0.0154(6) 0.0175(6) 0.0161(6) 0.0016(5) 0.0065(5) 0.0006(5)
C15 0.0209(7) 0.0211(7) 0.0157(6) -0.0015(5) 0.0048(5) 0.0033(6)
C16 0.0244(8) 0.0240(7) 0.0218(7) -0.0038(6) 0.0063(6) 0.0058(6)
C17 0.0215(8) 0.0299(8) 0.0256(8) 0.0010(6) 0.0052(6) 0.0101(6)
C18 0.0281(8) 0.0400(10) 0.0185(7) 0.0052(7) 0.0043(6) 0.0158(7)
C19 0.0258(8) 0.0335(9) 0.0153(7) 0.0024(6) 0.0070(6) 0.0105(7)
C20 0.0210(7) 0.0145(6) 0.0157(6) 0.0014(5) 0.0083(5) 0.0019(5)
C21 0.0336(9) 0.0182(7) 0.0165(7) 0.0011(5) 0.0079(6) 0.0051(6)
C22 0.0620(13) 0.0246(8) 0.0181(8) 0.0052(6) 0.0201(8) 0.0128(8)
C23 0.0548(13) 0.0243(8) 0.0443(11) 0.0135(8) 0.0394(10) 0.0126(8)
C24 0.0319(9) 0.0287(9) 0.0517(12) 0.0113(8) 0.0266(9) 0.0041(7)
C25 0.0231(8) 0.0259(8) 0.0282(8) 0.0034(6) 0.0117(6) -0.0014(6)
C26 0.0184(7) 0.0153(6) 0.0135(6) 0.0010(5) 0.0056(5) 0.0018(5)
C27 0.0215(7) 0.0234(7) 0.0186(7) -0.0013(6) 0.0020(6) 0.0031(6)
C28 0.0329(9) 0.0392(10) 0.0183(7) 0.0004(7) -0.0004(7) 0.0152(8)
C29 0.0471(11) 0.0396(10) 0.0234(8) 0.0147(7) 0.0167(8) 0.0233(9)
C30 0.0418(11) 0.0253(8) 0.0424(11) 0.0171(8) 0.0232(9) 0.0071(8)
C31 0.0267(8) 0.0190(7) 0.0291(8) 0.0045(6) 0.0095(7) -0.0005(6)
C32 0.0183(7) 0.0199(7) 0.0137(6) -0.0018(5) 0.0026(5) 0.0035(5)
C33 0.0274(8) 0.0224(7) 0.0183(7) -0.0003(6) 0.0043(6) 0.0052(6)
C34 0.0334(9) 0.0272(8) 0.0236(8) -0.0028(6) 0.0023(7) 0.0147(7)
C35 0.0244(8) 0.0424(10) 0.0249(8) -0.0069(7) 0.0046(7) 0.0149(7)
C36 0.0200(7) 0.0435(10) 0.0221(8) -0.0011(7) 0.0079(6) 0.0059(7)
C37 0.0204(7) 0.0262(8) 0.0184(7) 0.0016(6) 0.0068(6) 0.0058(6)
C38 0.0214(7) 0.0193(7) 0.0163(6) 0.0001(5) 0.0068(5) 0.0009(5)
C39 0.0219(7) 0.0189(7) 0.0168(6) 0.0008(5) 0.0069(5) 0.0023(5)
C40 0.0206(7) 0.0172(6) 0.0147(6) 0.0001(5) 0.0029(5) 0.0026(5)
C41 0.0215(7) 0.0226(7) 0.0169(7) 0.0001(5) 0.0052(5) -0.0006(6)
C42 0.0257(8) 0.0280(8) 0.0149(7) -0.0005(6) 0.0061(6) 0.0011(6)
C43 0.0250(8) 0.0298(8) 0.0166(7) -0.0044(6) 0.0014(6) -0.0010(6)
N44 0.0238(7) 0.0335(8) 0.0201(6) -0.0024(6) 0.0055(5) -0.0035(6)
C45 0.0230(7) 0.0282(8) 0.0153(7) 0.0002(6) 0.0061(6) 0.0003(6)

loop_
_atom_type_symbol
_atom_type_scat_dispersion_real
_atom_type_scat_dispersion_imag
_atom_type_scat_Cromer_Mann_a1
_atom_type_scat_Cromer_Mann_b1
_atom_type_scat_Cromer_Mann_a2
_atom_type_scat_Cromer_Mann_b2
_atom_type_scat_Cromer_Mann_a3
_atom_type_scat_Cromer_Mann_b3
_atom_type_scat_Cromer_Mann_a4
_atom_type_scat_Cromer_Mann_b4
_atom_type_scat_Cromer_Mann_c
_atom_type_scat_source
C 0.0033 0.0016 2.3100 20.8439 1.0200 10.2075 1.5886 0.5687 0.8650 51.6512 0.2156 'International Tables Vol C 4.2.6.8 and 6.1.1.4'
H 0.0000 0.0000 0.4930 10.5109 0.3229 26.1257 0.1402 3.1424 0.0408 57.7998 0.0030 'International Tables Vol C 4.2.6.8 and 6.1.1.4'
N 0.0061 0.0033 12.2126 0.0057 3.1322 9.8933 2.0125 28.9975 1.1663 0.5826 -11.5290 'International Tables Vol C 4.2.6.8 and 6.1.1.4'
Ge 0.1547 1.8001 16.0816 2.8509 6.3747 0.2516 3.7068 11.4468 3.6830 54.7625 2.1313 'International Tables Vol C 4.2.6.8 and 6.1.1.4'

loop_
_geom_angle_atom_site_label_1
_geom_angle_atom_site_label_2
_geom_angle_atom_site_label_3
_geom_angle
_geom_angle_publ_flag
C2 Ge1 C10 118.91(6) yes
C2 Ge1 C13 114.78(6) yes
C10 Ge1 C13 91.53(6) yes
C2 Ge1 C38 105.56(6) yes
C10 Ge1 C38 112.22(6) yes
C13 Ge1 C38 113.84(6) yes
Ge1 C2 C3 176.08(13) yes
C2 C3 C4 176.55(15) yes
C3 C4 C5 122.96(14) yes
C3 C4 C9 118.97(13) yes
C5 C4 C9 118.05(14) yes
C4 C5 C6 119.15(15) yes
C4 C5 H51 120.4 no
C6 C5 H51 120.4 no
C5 C6 C7 118.72(15) yes
C5 C6 H61 120.8 no
C7 C6 H61 120.5 no
C6 C7 N8 123.83(15) yes
C6 C7 H71 118.3 no
N8 C7 H71 117.9 no
C7 N8 C9 116.99(15) yes
C4 C9 N8 123.24(15) yes
C4 C9 H91 118.4 no
N8 C9 H91 118.3 no
Ge1 C10 C11 106.13(10) yes
Ge1 C10 C32 123.56(10) yes
C11 C10 C32 129.91(13) yes
C10 C11 C12 118.03(12) yes
C10 C11 C26 124.08(13) yes
C12 C11 C26 117.89(12) yes
C11 C12 C13 117.51(13) yes
C11 C12 C20 119.72(12) yes
C13 C12 C20 122.71(13) yes
Ge1 C13 C12 106.48(10) yes
Ge1 C13 C14 123.74(10) yes
C12 C13 C14 129.65(13) yes
C13 C14 C15 122.46(13) yes
C13 C14 C19 119.27(13) yes
C15 C14 C19 118.14(14) yes
C14 C15 C16 120.56(14) yes
C14 C15 H151 119.7 no
C16 C15 H151 119.8 no
C15 C16 C17 120.82(15) yes
C15 C16 H161 119.5 no
C17 C16 H161 119.7 no
C16 C17 C18 119.13(15) yes
C16 C17 H171 120.4 no
C18 C17 H171 120.5 no
C17 C18 C19 120.27(15) yes
C17 C18 H181 119.8 no
C19 C18 H181 119.9 no
C14 C19 C18 121.08(15) yes
C14 C19 H191 119.4 no
C18 C19 H191 119.5 no
C12 C20 C21 123.04(14) yes
C12 C20 C25 118.09(13) yes
C21 C20 C25 118.87(15) yes
C20 C21 C22 119.68(17) yes
C20 C21 H211 120.0 no
C22 C21 H211 120.4 no
C21 C22 C23 120.76(17) yes
C21 C22 H221 119.5 no
C23 C22 H221 119.7 no
C22 C23 C24 119.77(16) yes
C22 C23 H231 120.1 no
C24 C23 H231 120.1 no
C23 C24 C25 119.84(18) yes
C23 C24 H241 120.1 no
C25 C24 H241 120.0 no
C20 C25 C24 121.04(17) yes
C20 C25 H251 119.4 no
C24 C25 H251 119.6 no
C11 C26 C27 120.46(13) yes
C11 C26 C31 120.45(13) yes
C27 C26 C31 119.08(14) yes
C26 C27 C28 119.99(16) yes
C26 C27 H271 120.1 no
C28 C27 H271 119.9 no
C27 C28 C29 120.46(17) yes
C27 C28 H281 119.9 no
C29 C28 H281 119.7 no
C28 C29 C30 119.76(16) yes
C28 C29 H291 120.2 no
C30 C29 H291 120.1 no
C29 C30 C31 120.36(17) yes
C29 C30 H301 119.9 no
C31 C30 H301 119.8 no
C26 C31 C30 120.34(17) yes
C26 C31 H311 119.8 no
C30 C31 H311 119.9 no
C10 C32 C33 122.80(14) yes
C10 C32 C37 119.05(13) yes
C33 C32 C37 118.03(14) yes
C32 C33 C34 120.58(16) yes
C32 C33 H331 119.7 no
C34 C33 H331 119.7 no
C33 C34 C35 120.57(16) yes
C33 C34 H341 119.8 no
C35 C34 H341 119.6 no
C34 C35 C36 119.78(16) yes
C34 C35 H351 120.1 no
C36 C35 H351 120.2 no
C35 C36 C37 119.99(17) yes
C35 C36 H361 120.0 no
C37 C36 H361 120.0 no
C32 C37 C36 121.03(16) yes
C32 C37 H371 119.2 no
C36 C37 H371 119.7 no
Ge1 C38 C39 177.48(14) yes
C38 C39 C40 179.47(17) yes
C39 C40 C41 121.94(14) yes
C39 C40 C45 120.14(14) yes
C41 C40 C45 117.91(14) yes
C40 C41 C42 118.54(15) yes
C40 C41 H411 120.8 no
C42 C41 H411 120.7 no
C41 C42 C43 118.98(15) yes
C41 C42 H421 120.5 no
C43 C42 H421 120.5 no
C42 C43 N44 123.55(15) yes
C42 C43 H431 118.1 no
N44 C43 H431 118.3 no
C43 N44 C45 117.21(15) yes
C40 C45 N44 123.79(15) yes
C40 C45 H451 118.1 no
N44 C45 H451 118.1 no

loop_
_geom_bond_atom_site_label_1
_geom_bond_atom_site_label_2
_geom_bond_distance
_geom_bond_publ_flag
Ge1 C2 1.8915(15) yes
Ge1 C10 1.9400(14) yes
Ge1 C13 1.9302(14) yes
Ge1 C38 1.9024(15) yes
C2 C3 1.203(2) yes
C3 C4 1.433(2) yes
C4 C5 1.397(2) yes
C4 C9 1.393(2) yes
C5 C6 1.372(2) yes
C5 H51 0.950 no
C6 C7 1.379(3) yes
C6 H61 0.950 no
C7 N8 1.344(2) yes
C7 H71 0.950 no
N8 C9 1.341(2) yes
C9 H91 0.950 no
C10 C11 1.355(2) yes
C10 C32 1.476(2) yes
C11 C12 1.507(2) yes
C11 C26 1.4912(19) yes
C12 C13 1.3612(19) yes
C12 C20 1.487(2) yes
C13 C14 1.469(2) yes
C14 C15 1.400(2) yes
C14 C19 1.398(2) yes
C15 C16 1.386(2) yes
C15 H151 0.950 no
C16 C17 1.390(2) yes
C16 H161 0.950 no
C17 C18 1.388(2) yes
C17 H171 0.950 no
C18 C19 1.389(2) yes
C18 H181 0.950 no
C19 H191 0.950 no
C20 C21 1.393(2) yes
C20 C25 1.395(2) yes
C21 C22 1.394(2) yes
C21 H211 0.950 no
C22 C23 1.380(3) yes
C22 H221 0.950 no
C23 C24 1.383(3) yes
C23 H231 0.950 no
C24 C25 1.382(2) yes
C24 H241 0.950 no
C25 H251 0.950 no
C26 C27 1.393(2) yes
C26 C31 1.392(2) yes
C27 C28 1.393(2) yes
C27 H271 0.950 no
C28 C29 1.377(3) yes
C28 H281 0.950 no
C29 C30 1.382(3) yes
C29 H291 0.950 no
C30 C31 1.387(2) yes
C30 H301 0.950 no
C31 H311 0.950 no
C32 C33 1.403(2) yes
C32 C37 1.397(2) yes
C33 C34 1.389(2) yes
C33 H331 0.950 no
C34 C35 1.380(3) yes
C34 H341 0.950 no
C35 C36 1.385(3) yes
C35 H351 0.950 no
C36 C37 1.392(2) yes
C36 H361 0.950 no
C37 H371 0.950 no
C38 C39 1.204(2) yes
C39 C40 1.439(2) yes
C40 C41 1.393(2) yes
C40 C45 1.396(2) yes
C41 C42 1.385(2) yes
C41 H411 0.950 no
C42 C43 1.385(2) yes
C42 H421 0.950 no
C43 N44 1.332(2) yes
C43 H431 0.950 no
N44 C45 1.336(2) yes
C45 H451 0.950 no

loop_
_geom_hbond_atom_site_label_D
_geom_hbond_atom_site_label_H
_geom_hbond_atom_site_label_A
_geom_hbond_site_symmetry_A
_geom_hbond_angle_DHA
_geom_hbond_distance_DH
_geom_hbond_distance_HA
_geom_hbond_distance_DA
_geom_hbond_publ_flag
C9 H91 N44 3_645 143 0.95 2.45 3.259(2) yes
